data_1568369
loop_
_publ_author_name
'Bejaoui, Younes K. J.'
'Philippi, Frederik'
'Stammler, Hans-Georg'
'Radacki, Krzysztof'
'Zapf, Ludwig'
'Schopper, Nils'
'Goloviznina, Kateryna'
'Maibom, Kristina A. M.'
'Graf, Roland'
'Sprenger, Jan A. P.'
'Bertermann, R&#xfc;diger'
'Braunschweig, Holger'
'Welton, Tom'
'Ignat'ev, Nikolai V.'
'Finze, Maik'

_publ_section_title
;
 Insights into structure-property relationships in ionic liquids using
 cyclic perfluoroalkylsulfonylimides.
;
_journal_issue 8
_journal_name_full 'Chemical science'
_journal_page_first 2200
_journal_page_last 2214
_journal_paper_doi 10.1039/d2sc06758g
_journal_volume 14
_journal_year 2023
_chemical_formula_moiety 'C2 F4 N O4 S2, C8, H15, N2'
_chemical_formula_sum 'C10 H15 F4 N3 O4 S2'
_chemical_formula_weight 381.37
_space_group_crystal_system triclinic
_space_group_IT_number 2
_space_group_name_Hall '-P 1'
_space_group_name_H-M_alt 'P -1'
_atom_sites_solution_hydrogens geom
_audit_creation_method SHELXL-2018/3
_audit_update_record
;
2022-11-29 deposited with the CCDC.	2023-01-30 downloaded from the CCDC.
;
_cell_angle_alpha 104.2340(10)
_cell_angle_beta 95.3260(10)
_cell_angle_gamma 92.3130(10)
_cell_formula_units_Z 4
_cell_length_a 8.13260(10)
_cell_length_b 11.59110(10)
_cell_length_c 17.27710(10)
_cell_measurement_reflns_used 54381
_cell_measurement_temperature 100(2)
_cell_measurement_theta_max 76.5380
_cell_measurement_theta_min 2.6310
_cell_volume 1568.45(3)
_computing_cell_refinement 'CrysAlisPro 1.171.41.73a (Rigaku OD, 2020)'
_computing_data_collection 'CrysAlisPro 1.171.41.73a (Rigaku OD, 2020)'
_computing_data_reduction 'CrysAlisPro 1.171.41.73a (Rigaku OD, 2020)'
_computing_molecular_graphics 'SHELXL-2018/3 (Sheldrick, 2018)'
_computing_publication_material 'SHELXL-2018/3 (Sheldrick, 2018)'
_computing_structure_refinement 'SHELXL-2018/3 (Sheldrick, 2018)'
_computing_structure_solution 'SHELXT 2014/5 (Sheldrick, 2014)'
_diffrn_ambient_temperature 100(2)
_diffrn_measured_fraction_theta_full 0.982
_diffrn_measured_fraction_theta_max 0.949
_diffrn_measurement_device_type 'XtaLAB Synergy, Dualflex, HyPix'
_diffrn_measurement_method '\w scans'
_diffrn_radiation_type CuK\a
_diffrn_radiation_wavelength 1.54184
_diffrn_reflns_av_R_equivalents 0.1452
_diffrn_reflns_av_unetI/netI 0.0405
_diffrn_reflns_Laue_measured_fraction_full 0.982
_diffrn_reflns_Laue_measured_fraction_max 0.949
_diffrn_reflns_limit_h_max 10
_diffrn_reflns_limit_h_min -9
_diffrn_reflns_limit_k_max 14
_diffrn_reflns_limit_k_min -13
_diffrn_reflns_limit_l_max 21
_diffrn_reflns_limit_l_min -20
_diffrn_reflns_number 78666
_diffrn_reflns_point_group_measured_fraction_full 0.982
_diffrn_reflns_point_group_measured_fraction_max 0.949
_diffrn_reflns_theta_full 72.000
_diffrn_reflns_theta_max 76.969
_diffrn_reflns_theta_min 2.653
_diffrn_source 'micro-focus sealed X-ray tube'
_exptl_absorpt_coefficient_mu 3.717
_exptl_absorpt_correction_T_max 1.000
_exptl_absorpt_correction_T_min 0.159
_exptl_absorpt_correction_type gaussian
_exptl_absorpt_process_details
;
CrysAlisPro 1.171.41.73a (Rigaku Oxford Diffraction, 2020)
Numerical absorption correction based on gaussian integration over
a multifaceted crystal model
Empirical absorption correction using spherical harmonics,
implemented in SCALE3 ABSPACK scaling algorithm.
;
_exptl_crystal_colour colourless
_exptl_crystal_density_diffrn 1.615
_exptl_crystal_description cylinder
_exptl_crystal_F_000 784
_exptl_crystal_size_max 0.300
_exptl_crystal_size_mid 0.240
_exptl_crystal_size_min 0.230
_refine_diff_density_max 0.950
_refine_diff_density_min -0.723
_refine_diff_density_rms 0.112
_refine_ls_extinction_method none
_refine_ls_goodness_of_fit_ref 1.083
_refine_ls_hydrogen_treatment constr
_refine_ls_matrix_type full
_refine_ls_number_parameters 419
_refine_ls_number_reflns 6305
_refine_ls_number_restraints 0
_refine_ls_restrained_S_all 1.083
_refine_ls_R_factor_all 0.0559
_refine_ls_R_factor_gt 0.0530
_refine_ls_shift/su_max 0.001
_refine_ls_shift/su_mean 0.000
_refine_ls_structure_factor_coef Fsqd
_refine_ls_weighting_details 'w=1/[\s^2^(Fo^2^)+(0.0804P)^2^+2.4152P] where P=(Fo^2^+2Fc^2^)/3'
_refine_ls_weighting_scheme calc
_refine_ls_wR_factor_gt 0.1451
_refine_ls_wR_factor_ref 0.1503
_reflns_Friedel_coverage 0.000
_reflns_number_gt 5929
_reflns_number_total 6305
_reflns_threshold_expression 'I > 2\s(I)'
_cod_data_source_file d2sc06758g2.cif
_cod_data_source_block test_a
_cod_depositor_comments 'Adding full bibliography for 1568359--1568371.cif.'
_cod_database_code 1568369
_shelx_shelxl_version_number 2018/3
_shelx_space_group_comment
;
The symmetry employed for this shelxl refinement is uniquely defined
by the following loop, which should always be used as a source of
symmetry information in preference to the above space-group names.
They are only intended as comments.
;
_shelx_estimated_absorpt_t_min 0.402
_shelx_estimated_absorpt_t_max 0.482

loop_
_space_group_symop_operation_xyz
'x, y, z'
'-x, -y, -z'

loop_
_atom_site_label
_atom_site_type_symbol
_atom_site_fract_x
_atom_site_fract_y
_atom_site_fract_z
_atom_site_U_iso_or_equiv
_atom_site_adp_type
_atom_site_occupancy
_atom_site_site_symmetry_order
_atom_site_calc_flag
_atom_site_refinement_flags_posn
_atom_site_refinement_flags_adp
_atom_site_refinement_flags_occupancy
_atom_site_disorder_assembly
_atom_site_disorder_group
O1 O 0.0650(3) 0.75891(18) 0.34509(12) 0.0263(4) Uani 1 1 d . . . . .
O2 O 0.4115(3) 0.6310(2) 0.33971(13) 0.0319(5) Uani 1 1 d . . . . .
O3 O 0.0454(3) 0.85575(19) 0.48605(14) 0.0322(5) Uani 1 1 d . . . . .
O4 O 0.5847(3) 0.7137(2) 0.46775(15) 0.0377(6) Uani 1 1 d . . . . .
N1_1 N 0.5650(3) 0.9437(2) 0.34762(13) 0.0176(4) Uani 1 1 d . . . . .
C2_1 C 0.4661(3) 1.0209(2) 0.38613(16) 0.0197(5) Uani 1 1 d . . . . .
H2_1 H 0.493254 1.074622 0.437398 0.024 Uiso 1 1 calc R U . . .
N3_1 N 0.3220(3) 1.0103(2) 0.34063(14) 0.0192(5) Uani 1 1 d . . . . .
C4_1 C 0.3306(4) 0.9242(2) 0.27102(17) 0.0232(6) Uani 1 1 d . . . . .
H4_1 H 0.245488 0.898865 0.227833 0.028 Uiso 1 1 calc R U . . .
C5_1 C 0.4831(3) 0.8820(2) 0.27530(16) 0.0215(5) Uani 1 1 d . . . . .
H5_1 H 0.525196 0.821388 0.235868 0.026 Uiso 1 1 calc R U . . .
C6_1 C 0.7343(3) 0.9247(3) 0.3777(2) 0.0300(7) Uani 1 1 d . . . . .
H6A_1 H 0.804698 0.913208 0.333771 0.045 Uiso 1 1 calc R U . . .
H6B_1 H 0.732821 0.853870 0.399112 0.045 Uiso 1 1 calc R U . . .
H6C_1 H 0.778084 0.994549 0.420457 0.045 Uiso 1 1 calc R U . . .
C7_1 C 0.1784(4) 1.0818(3) 0.3608(2) 0.0319(7) Uani 1 1 d . . . . .
H7A_1 H 0.173337 1.100765 0.419549 0.038 Uiso 1 1 calc R U . . .
H7B_1 H 0.075518 1.034135 0.334540 0.038 Uiso 1 1 calc R U . . .
C8_1 C 0.1877(4) 1.1970(3) 0.3342(2) 0.0293(6) Uani 1 1 d . . . . .
H8A_1 H 0.094874 1.244591 0.353978 0.035 Uiso 1 1 calc R U . . .
H8B_1 H 0.291868 1.243354 0.360027 0.035 Uiso 1 1 calc R U . . .
C9_1 C 0.1815(4) 1.1822(3) 0.2450(2) 0.0326(7) Uani 1 1 d . . . . .
H9A_1 H 0.081216 1.131685 0.218246 0.039 Uiso 1 1 calc R U . . .
H9B_1 H 0.279147 1.140539 0.225270 0.039 Uiso 1 1 calc R U . . .
C10_1 C 0.1791(5) 1.3008(3) 0.2221(2) 0.0377(8) Uani 1 1 d . . . . .
H10A_1 H 0.177151 1.286638 0.163691 0.057 Uiso 1 1 calc R U . . .
H10B_1 H 0.278227 1.351164 0.248288 0.057 Uiso 1 1 calc R U . . .
H10C_1 H 0.080200 1.341016 0.239519 0.057 Uiso 1 1 calc R U . . .
N1_2 N 0.0433(3) 0.52688(19) 0.13991(13) 0.0163(4) Uani 1 1 d . . . . .
C2_2 C -0.0647(3) 0.5562(2) 0.19336(16) 0.0191(5) Uani 1 1 d . . . . .
H2_2 H -0.045987 0.616383 0.242313 0.023 Uiso 1 1 calc R U . . .
N3_2 N -0.2034(3) 0.4874(2) 0.16711(13) 0.0177(4) Uani 1 1 d . . . . .
C4_2 C -0.1836(3) 0.4120(2) 0.09413(15) 0.0193(5) Uani 1 1 d . . . . .
H4_2 H -0.263366 0.353483 0.061821 0.023 Uiso 1 1 calc R U . . .
C5_2 C -0.0287(3) 0.4367(2) 0.07695(15) 0.0178(5) Uani 1 1 d . . . . .
H5_2 H 0.020578 0.399020 0.030303 0.021 Uiso 1 1 calc R U . . .
C6_2 C 0.2090(3) 0.5857(3) 0.14483(19) 0.0246(6) Uani 1 1 d . . . . .
H6A_2 H 0.282752 0.528075 0.117317 0.037 Uiso 1 1 calc R U . . .
H6B_2 H 0.253069 0.616044 0.201310 0.037 Uiso 1 1 calc R U . . .
H6C_2 H 0.201671 0.652113 0.119134 0.037 Uiso 1 1 calc R U . . .
C7_2 C -0.3484(3) 0.4866(3) 0.21262(17) 0.0232(6) Uani 1 1 d . . . . .
H7A_2 H -0.449667 0.462485 0.174520 0.028 Uiso 1 1 calc R U . . .
H7B_2 H -0.359914 0.568102 0.245684 0.028 Uiso 1 1 calc R U . . .
C8_2 C -0.3321(3) 0.4011(2) 0.26703(16) 0.0211(5) Uani 1 1 d . . . . .
H8A_2 H -0.229346 0.424829 0.304150 0.025 Uiso 1 1 calc R U . . .
H8B_2 H -0.426360 0.409177 0.299911 0.025 Uiso 1 1 calc R U . . .
C9_2 C -0.3277(4) 0.2704(3) 0.22218(18) 0.0281(6) Uani 1 1 d . . . . .
H9A_2 H -0.428322 0.246769 0.183591 0.034 Uiso 1 1 calc R U . . .
H9B_2 H -0.230473 0.260953 0.191209 0.034 Uiso 1 1 calc R U . . .
C10_2 C -0.3184(4) 0.1884(3) 0.2787(2) 0.0339(7) Uani 1 1 d . . . . .
H10A_2 H -0.312030 0.105997 0.247633 0.051 Uiso 1 1 calc R U . . .
H10B_2 H -0.417372 0.194259 0.307359 0.051 Uiso 1 1 calc R U . . .
H10C_2 H -0.219699 0.212174 0.317462 0.051 Uiso 1 1 calc R U . . .
S1_3 S 0.91155(8) 0.84105(6) 0.11099(4) 0.02049(17) Uani 1 1 d . . . . .
O2_3 O 0.8739(3) 0.8892(2) 0.19129(12) 0.0330(5) Uani 1 1 d . . . . .
O3_3 O 1.0815(2) 0.8456(2) 0.09596(15) 0.0349(5) Uani 1 1 d . . . . .
N4_3 N 0.8273(3) 0.7125(2) 0.06822(14) 0.0202(5) Uani 1 1 d . . . . .
S5_3 S 0.63202(7) 0.70971(6) 0.04918(4) 0.01847(16) Uani 1 1 d . . . . .
O6_3 O 0.5409(3) 0.69361(18) 0.11350(13) 0.0284(5) Uani 1 1 d . . . . .
O7_3 O 0.5840(3) 0.63422(18) -0.02858(13) 0.0278(4) Uani 1 1 d . . . . .
C8_3 C 0.6115(3) 0.8672(2) 0.04230(17) 0.0209(5) Uani 1 1 d . . . . .
F9_3 F 0.5296(2) 0.92630(15) 0.10163(11) 0.0303(4) Uani 1 1 d . . . . .
F10_3 F 0.5273(2) 0.86828(16) -0.02791(11) 0.0334(4) Uani 1 1 d . . . . .
C11_3 C 0.7897(3) 0.9241(2) 0.05032(17) 0.0210(5) Uani 1 1 d . . . . .
F12_3 F 0.7992(2) 1.04112(15) 0.08425(12) 0.0330(4) Uani 1 1 d . . . . .
F13_3 F 0.8430(2) 0.90536(17) -0.02254(11) 0.0322(4) Uani 1 1 d . . . . .
N1_5 N 0.3218(3) 0.8043(2) 0.44626(14) 0.0203(5) Uani 1 1 d . . . . .
S2_5 S 0.42422(8) 0.68887(6) 0.42299(4) 0.02146(17) Uani 1 1 d . . . . .
C3_5 C 0.2948(4) 0.5916(2) 0.46568(16) 0.0219(6) Uani 1 1 d . . . . .
C4_5 C 0.1137(3) 0.6249(2) 0.44837(17) 0.0218(6) Uani 1 1 d . . . . .
S5_5 S 0.12723(7) 0.77551(5) 0.42745(4) 0.01803(16) Uani 1 1 d . . . . .
F6_5 F 0.3358(2) 0.61716(19) 0.54530(11) 0.0381(5) Uani 1 1 d . . . . .
F7_5 F 0.3128(2) 0.47677(16) 0.43528(13) 0.0393(5) Uani 1 1 d . . . . .
F8_5 F 0.0376(2) 0.54475(15) 0.38456(12) 0.0342(4) Uani 1 1 d . . . . .
F9_5 F 0.0290(2) 0.62820(18) 0.51140(12) 0.0381(5) Uani 1 1 d . . . . .

loop_
_atom_site_aniso_label
_atom_site_aniso_U_11
_atom_site_aniso_U_22
_atom_site_aniso_U_33
_atom_site_aniso_U_23
_atom_site_aniso_U_13
_atom_site_aniso_U_12
O1 0.0299(10) 0.0261(10) 0.0219(10) 0.0073(8) -0.0045(8) 0.0006(8)
O2 0.0387(12) 0.0358(12) 0.0267(11) 0.0118(10) 0.0148(9) 0.0161(9)
O3 0.0351(11) 0.0255(11) 0.0346(12) 0.0015(9) 0.0106(9) 0.0067(9)
O4 0.0214(10) 0.0439(13) 0.0513(15) 0.0214(12) -0.0028(10) 0.0009(9)
N1_1 0.0166(10) 0.0201(11) 0.0178(11) 0.0089(9) 0.0014(8) -0.0013(8)
C2_1 0.0242(13) 0.0186(12) 0.0181(13) 0.0086(11) 0.0033(10) -0.0040(10)
N3_1 0.0187(10) 0.0191(11) 0.0238(12) 0.0114(10) 0.0066(9) 0.0013(8)
C4_1 0.0268(13) 0.0206(13) 0.0216(14) 0.0073(11) -0.0042(11) -0.0040(11)
C5_1 0.0297(14) 0.0177(12) 0.0172(13) 0.0043(11) 0.0033(10) 0.0009(10)
C6_1 0.0163(13) 0.0401(17) 0.0392(18) 0.0212(15) 0.0013(12) 0.0017(11)
C7_1 0.0255(14) 0.0340(16) 0.0443(19) 0.0194(15) 0.0172(13) 0.0099(12)
C8_1 0.0275(14) 0.0291(15) 0.0354(17) 0.0118(13) 0.0099(12) 0.0114(12)
C9_1 0.0355(16) 0.0284(16) 0.0341(17) 0.0105(14) -0.0034(13) 0.0063(13)
C10_1 0.0439(19) 0.0325(17) 0.0409(19) 0.0179(15) -0.0007(15) 0.0098(14)
N1_2 0.0158(10) 0.0172(10) 0.0179(11) 0.0086(9) 0.0008(8) 0.0013(8)
C2_2 0.0246(13) 0.0186(12) 0.0170(13) 0.0094(11) 0.0025(10) 0.0048(10)
N3_2 0.0186(10) 0.0215(11) 0.0165(11) 0.0099(9) 0.0055(8) 0.0043(8)
C4_2 0.0215(12) 0.0227(13) 0.0132(12) 0.0046(10) 0.0000(10) -0.0015(10)
C5_2 0.0227(12) 0.0195(12) 0.0123(12) 0.0047(10) 0.0044(10) 0.0029(10)
C6_2 0.0158(12) 0.0274(14) 0.0319(16) 0.0118(13) 0.0002(11) -0.0032(10)
C7_2 0.0207(12) 0.0321(15) 0.0227(14) 0.0138(12) 0.0108(11) 0.0080(11)
C8_2 0.0213(12) 0.0261(14) 0.0178(13) 0.0080(11) 0.0060(10) 0.0005(10)
C9_2 0.0341(15) 0.0282(15) 0.0234(15) 0.0085(13) 0.0076(12) -0.0044(12)
C10_2 0.0456(18) 0.0268(16) 0.0335(17) 0.0129(14) 0.0134(14) -0.0016(13)
S1_3 0.0182(3) 0.0216(3) 0.0211(3) 0.0065(3) -0.0037(2) 0.0016(2)
O2_3 0.0440(13) 0.0341(12) 0.0174(10) 0.0032(9) -0.0073(9) 0.0075(10)
O3_3 0.0169(10) 0.0402(13) 0.0479(14) 0.0139(11) -0.0023(9) -0.0008(9)
N4_3 0.0190(11) 0.0189(11) 0.0236(12) 0.0067(9) 0.0017(9) 0.0051(8)
S5_3 0.0181(3) 0.0176(3) 0.0201(3) 0.0053(3) 0.0029(2) 0.0005(2)
O6_3 0.0316(11) 0.0235(10) 0.0317(12) 0.0064(9) 0.0154(9) -0.0020(8)
O7_3 0.0298(10) 0.0234(10) 0.0246(11) -0.0021(8) -0.0019(8) -0.0015(8)
C8_3 0.0230(13) 0.0215(13) 0.0195(13) 0.0073(11) 0.0004(10) 0.0061(10)
F9_3 0.0310(9) 0.0279(9) 0.0344(10) 0.0080(8) 0.0112(7) 0.0123(7)
F10_3 0.0340(9) 0.0354(10) 0.0297(10) 0.0125(8) -0.0148(7) 0.0052(8)
C11_3 0.0258(13) 0.0187(13) 0.0200(13) 0.0079(11) 0.0017(10) 0.0006(10)
F12_3 0.0387(10) 0.0176(8) 0.0410(11) 0.0077(8) -0.0040(8) -0.0009(7)
F13_3 0.0387(10) 0.0380(10) 0.0263(9) 0.0184(8) 0.0093(7) 0.0004(8)
N1_5 0.0213(11) 0.0165(11) 0.0240(12) 0.0078(9) 0.0013(9) -0.0028(8)
S2_5 0.0196(3) 0.0244(3) 0.0247(4) 0.0129(3) 0.0051(2) 0.0036(2)
C3_5 0.0309(14) 0.0198(13) 0.0166(13) 0.0076(11) 0.0025(11) 0.0027(11)
C4_5 0.0267(13) 0.0177(13) 0.0221(14) 0.0071(11) 0.0050(11) -0.0028(10)
S5_5 0.0195(3) 0.0162(3) 0.0191(3) 0.0056(2) 0.0024(2) 0.0017(2)
F6_5 0.0438(11) 0.0546(12) 0.0205(9) 0.0213(9) -0.0031(8) -0.0008(9)
F7_5 0.0460(11) 0.0181(8) 0.0568(13) 0.0135(9) 0.0080(9) 0.0069(8)
F8_5 0.0380(10) 0.0215(8) 0.0389(11) 0.0069(8) -0.0105(8) -0.0101(7)
F9_5 0.0389(10) 0.0413(11) 0.0434(11) 0.0220(9) 0.0224(9) 0.0014(8)

loop_
_atom_type_symbol
_atom_type_description
_atom_type_scat_dispersion_real
_atom_type_scat_dispersion_imag
_atom_type_scat_source
C C 0.0181 0.0091 'International Tables Vol C Tables 4.2.6.8 and 6.1.1.4'
H H 0.0000 0.0000 'International Tables Vol C Tables 4.2.6.8 and 6.1.1.4'
N N 0.0311 0.0180 'International Tables Vol C Tables 4.2.6.8 and 6.1.1.4'
O O 0.0492 0.0322 'International Tables Vol C Tables 4.2.6.8 and 6.1.1.4'
F F 0.0727 0.0534 'International Tables Vol C Tables 4.2.6.8 and 6.1.1.4'
S S 0.3331 0.5567 'International Tables Vol C Tables 4.2.6.8 and 6.1.1.4'

loop_
_geom_angle_atom_site_label_1
_geom_angle_atom_site_label_2
_geom_angle_atom_site_label_3
_geom_angle
_geom_angle_site_symmetry_1
_geom_angle_site_symmetry_3
_geom_angle_publ_flag
C2_1 N1_1 C5_1 109.1(2) . . ?
C2_1 N1_1 C6_1 125.8(2) . . ?
C5_1 N1_1 C6_1 125.1(2) . . ?
N1_1 C2_1 N3_1 108.3(2) . . ?
N1_1 C2_1 H2_1 125.8 . . ?
N3_1 C2_1 H2_1 125.8 . . ?
C2_1 N3_1 C4_1 108.7(2) . . ?
C2_1 N3_1 C7_1 125.7(3) . . ?
C4_1 N3_1 C7_1 125.6(3) . . ?
C5_1 C4_1 N3_1 107.2(2) . . ?
C5_1 C4_1 H4_1 126.4 . . ?
N3_1 C4_1 H4_1 126.4 . . ?
C4_1 C5_1 N1_1 106.8(2) . . ?
C4_1 C5_1 H5_1 126.6 . . ?
N1_1 C5_1 H5_1 126.6 . . ?
N1_1 C6_1 H6A_1 109.5 . . ?
N1_1 C6_1 H6B_1 109.5 . . ?
H6A_1 C6_1 H6B_1 109.5 . . ?
N1_1 C6_1 H6C_1 109.5 . . ?
H6A_1 C6_1 H6C_1 109.5 . . ?
H6B_1 C6_1 H6C_1 109.5 . . ?
N3_1 C7_1 C8_1 112.2(2) . . ?
N3_1 C7_1 H7A_1 109.2 . . ?
C8_1 C7_1 H7A_1 109.2 . . ?
N3_1 C7_1 H7B_1 109.2 . . ?
C8_1 C7_1 H7B_1 109.2 . . ?
H7A_1 C7_1 H7B_1 107.9 . . ?
C9_1 C8_1 C7_1 115.3(3) . . ?
C9_1 C8_1 H8A_1 108.5 . . ?
C7_1 C8_1 H8A_1 108.5 . . ?
C9_1 C8_1 H8B_1 108.5 . . ?
C7_1 C8_1 H8B_1 108.5 . . ?
H8A_1 C8_1 H8B_1 107.5 . . ?
C8_1 C9_1 C10_1 112.5(3) . . ?
C8_1 C9_1 H9A_1 109.1 . . ?
C10_1 C9_1 H9A_1 109.1 . . ?
C8_1 C9_1 H9B_1 109.1 . . ?
C10_1 C9_1 H9B_1 109.1 . . ?
H9A_1 C9_1 H9B_1 107.8 . . ?
C9_1 C10_1 H10A_1 109.5 . . ?
C9_1 C10_1 H10B_1 109.5 . . ?
H10A_1 C10_1 H10B_1 109.5 . . ?
C9_1 C10_1 H10C_1 109.5 . . ?
H10A_1 C10_1 H10C_1 109.5 . . ?
H10B_1 C10_1 H10C_1 109.5 . . ?
C2_2 N1_2 C5_2 108.7(2) . . ?
C2_2 N1_2 C6_2 125.7(2) . . ?
C5_2 N1_2 C6_2 125.6(2) . . ?
N1_2 C2_2 N3_2 108.8(2) . . ?
N1_2 C2_2 H2_2 125.6 . . ?
N3_2 C2_2 H2_2 125.6 . . ?
C2_2 N3_2 C4_2 108.6(2) . . ?
C2_2 N3_2 C7_2 125.1(2) . . ?
C4_2 N3_2 C7_2 126.1(2) . . ?
C5_2 C4_2 N3_2 107.0(2) . . ?
C5_2 C4_2 H4_2 126.5 . . ?
N3_2 C4_2 H4_2 126.5 . . ?
C4_2 C5_2 N1_2 107.0(2) . . ?
C4_2 C5_2 H5_2 126.5 . . ?
N1_2 C5_2 H5_2 126.5 . . ?
N1_2 C6_2 H6A_2 109.5 . . ?
N1_2 C6_2 H6B_2 109.5 . . ?
H6A_2 C6_2 H6B_2 109.5 . . ?
N1_2 C6_2 H6C_2 109.5 . . ?
H6A_2 C6_2 H6C_2 109.5 . . ?
H6B_2 C6_2 H6C_2 109.5 . . ?
N3_2 C7_2 C8_2 111.7(2) . . ?
N3_2 C7_2 H7A_2 109.3 . . ?
C8_2 C7_2 H7A_2 109.3 . . ?
N3_2 C7_2 H7B_2 109.3 . . ?
C8_2 C7_2 H7B_2 109.3 . . ?
H7A_2 C7_2 H7B_2 107.9 . . ?
C9_2 C8_2 C7_2 114.2(2) . . ?
C9_2 C8_2 H8A_2 108.7 . . ?
C7_2 C8_2 H8A_2 108.7 . . ?
C9_2 C8_2 H8B_2 108.7 . . ?
C7_2 C8_2 H8B_2 108.7 . . ?
H8A_2 C8_2 H8B_2 107.6 . . ?
C10_2 C9_2 C8_2 112.2(3) . . ?
C10_2 C9_2 H9A_2 109.2 . . ?
C8_2 C9_2 H9A_2 109.2 . . ?
C10_2 C9_2 H9B_2 109.2 . . ?
C8_2 C9_2 H9B_2 109.2 . . ?
H9A_2 C9_2 H9B_2 107.9 . . ?
C9_2 C10_2 H10A_2 109.5 . . ?
C9_2 C10_2 H10B_2 109.5 . . ?
H10A_2 C10_2 H10B_2 109.5 . . ?
C9_2 C10_2 H10C_2 109.5 . . ?
H10A_2 C10_2 H10C_2 109.5 . . ?
H10B_2 C10_2 H10C_2 109.5 . . ?
O2_3 S1_3 O3_3 117.76(14) . . ?
O2_3 S1_3 N4_3 115.38(14) . . ?
O3_3 S1_3 N4_3 109.45(13) . . ?
O2_3 S1_3 C11_3 104.68(13) . . ?
O3_3 S1_3 C11_3 110.29(13) . . ?
N4_3 S1_3 C11_3 97.04(12) . . ?
S1_3 N4_3 S5_3 114.02(13) . . ?
O7_3 S5_3 O6_3 117.54(13) . . ?
O7_3 S5_3 N4_3 109.20(13) . . ?
O6_3 S5_3 N4_3 114.30(13) . . ?
O7_3 S5_3 C8_3 107.43(13) . . ?
O6_3 S5_3 C8_3 107.12(12) . . ?
N4_3 S5_3 C8_3 99.42(12) . . ?
F9_3 C8_3 F10_3 108.5(2) . . ?
F9_3 C8_3 C11_3 110.2(2) . . ?
F10_3 C8_3 C11_3 111.7(2) . . ?
F9_3 C8_3 S5_3 110.17(18) . . ?
F10_3 C8_3 S5_3 109.82(19) . . ?
C11_3 C8_3 S5_3 106.39(17) . . ?
F12_3 C11_3 F13_3 109.1(2) . . ?
F12_3 C11_3 C8_3 112.3(2) . . ?
F13_3 C11_3 C8_3 109.3(2) . . ?
F12_3 C11_3 S1_3 112.45(19) . . ?
F13_3 C11_3 S1_3 109.54(18) . . ?
C8_3 C11_3 S1_3 103.94(17) . . ?
S5_5 N1_5 S2_5 113.01(14) . . ?
O2 S2_5 O4 119.14(14) . . ?
O2 S2_5 N1_5 115.48(12) . . ?
O4 S2_5 N1_5 108.47(14) . . ?
O2 S2_5 C3_5 104.18(13) . . ?
O4 S2_5 C3_5 110.14(13) . . ?
N1_5 S2_5 C3_5 96.89(12) . . ?
F7_5 C3_5 F6_5 108.6(2) . . ?
F7_5 C3_5 C4_5 111.9(2) . . ?
F6_5 C3_5 C4_5 109.2(2) . . ?
F7_5 C3_5 S2_5 112.8(2) . . ?
F6_5 C3_5 S2_5 108.82(19) . . ?
C4_5 C3_5 S2_5 105.42(17) . . ?
F8_5 C4_5 F9_5 109.1(2) . . ?
F8_5 C4_5 C3_5 109.8(2) . . ?
F9_5 C4_5 C3_5 111.0(2) . . ?
F8_5 C4_5 S5_5 110.22(18) . . ?
F9_5 C4_5 S5_5 109.98(19) . . ?
C3_5 C4_5 S5_5 106.73(17) . . ?
O1 S5_5 O3 117.27(13) . . ?
O1 S5_5 N1_5 114.77(13) . . ?
O3 S5_5 N1_5 109.25(13) . . ?
O1 S5_5 C4_5 106.32(12) . . ?
O3 S5_5 C4_5 108.38(13) . . ?
N1_5 S5_5 C4_5 99.03(12) . . ?

loop_
_geom_bond_atom_site_label_1
_geom_bond_atom_site_label_2
_geom_bond_distance
_geom_bond_site_symmetry_2
_geom_bond_publ_flag
O1 S5_5 1.429(2) . ?
O2 S2_5 1.422(2) . ?
O3 S5_5 1.430(2) . ?
O4 S2_5 1.434(2) . ?
N1_1 C2_1 1.325(4) . ?
N1_1 C5_1 1.373(4) . ?
N1_1 C6_1 1.470(3) . ?
C2_1 N3_1 1.333(4) . ?
C2_1 H2_1 0.9500 . ?
N3_1 C4_1 1.370(4) . ?
N3_1 C7_1 1.478(3) . ?
C4_1 C5_1 1.353(4) . ?
C4_1 H4_1 0.9500 . ?
C5_1 H5_1 0.9500 . ?
C6_1 H6A_1 0.9800 . ?
C6_1 H6B_1 0.9800 . ?
C6_1 H6C_1 0.9800 . ?
C7_1 C8_1 1.517(4) . ?
C7_1 H7A_1 0.9900 . ?
C7_1 H7B_1 0.9900 . ?
C8_1 C9_1 1.503(5) . ?
C8_1 H8A_1 0.9900 . ?
C8_1 H8B_1 0.9900 . ?
C9_1 C10_1 1.522(4) . ?
C9_1 H9A_1 0.9900 . ?
C9_1 H9B_1 0.9900 . ?
C10_1 H10A_1 0.9800 . ?
C10_1 H10B_1 0.9800 . ?
C10_1 H10C_1 0.9800 . ?
N1_2 C2_2 1.327(3) . ?
N1_2 C5_2 1.375(3) . ?
N1_2 C6_2 1.471(3) . ?
C2_2 N3_2 1.330(4) . ?
C2_2 H2_2 0.9500 . ?
N3_2 C4_2 1.374(3) . ?
N3_2 C7_2 1.478(3) . ?
C4_2 C5_2 1.356(4) . ?
C4_2 H4_2 0.9500 . ?
C5_2 H5_2 0.9500 . ?
C6_2 H6A_2 0.9800 . ?
C6_2 H6B_2 0.9800 . ?
C6_2 H6C_2 0.9800 . ?
C7_2 C8_2 1.526(4) . ?
C7_2 H7A_2 0.9900 . ?
C7_2 H7B_2 0.9900 . ?
C8_2 C9_2 1.526(4) . ?
C8_2 H8A_2 0.9900 . ?
C8_2 H8B_2 0.9900 . ?
C9_2 C10_2 1.520(4) . ?
C9_2 H9A_2 0.9900 . ?
C9_2 H9B_2 0.9900 . ?
C10_2 H10A_2 0.9800 . ?
C10_2 H10B_2 0.9800 . ?
C10_2 H10C_2 0.9800 . ?
S1_3 O2_3 1.429(2) . ?
S1_3 O3_3 1.431(2) . ?
S1_3 N4_3 1.587(2) . ?
S1_3 C11_3 1.840(3) . ?
N4_3 S5_3 1.589(2) . ?
S5_3 O7_3 1.421(2) . ?
S5_3 O6_3 1.436(2) . ?
S5_3 C8_3 1.872(3) . ?
C8_3 F9_3 1.335(3) . ?
C8_3 F10_3 1.339(3) . ?
C8_3 C11_3 1.548(4) . ?
C11_3 F12_3 1.335(3) . ?
C11_3 F13_3 1.339(3) . ?
N1_5 S5_5 1.590(2) . ?
N1_5 S2_5 1.592(2) . ?
S2_5 C3_5 1.839(3) . ?
C3_5 F7_5 1.325(3) . ?
C3_5 F6_5 1.341(3) . ?
C3_5 C4_5 1.558(4) . ?
C4_5 F8_5 1.336(3) . ?
C4_5 F9_5 1.335(3) . ?
C4_5 S5_5 1.869(3) . ?
